data_1550789
loop_
_publ_author_name
'Hou, Yujiao'
'An, Haiyan'
'Chang, Shenzhen'
'Zhang, Jie'

_publ_section_title
;
 Versatile catalysts constructed from hybrid polyoxomolybdates for
 simultaneously detoxifying sulfur mustard and organophosphate simulants
;
_journal_name_full 'Catalysis Science &amp; Technology'
_journal_paper_doi 10.1039/C9CY00094A
_journal_year 2019
_chemical_formula_sum 'C16 H71 As2 K2 Mn2 Mo12 N4 Na O72'
_chemical_formula_weight 2983.96
_chemical_name_systematic
;
 ?
;
_space_group_crystal_system monoclinic
_space_group_IT_number 14
_space_group_name_Hall '-P 2ybc'
_space_group_name_H-M_alt 'P 1 21/c 1'
_symmetry_space_group_name_Hall '-P 2ybc'
_symmetry_space_group_name_H-M 'P 1 21/c 1'
_atom_sites_solution_hydrogens geom
_audit_creation_method SHELXL-2014
_audit_update_record
;
2018-10-04 deposited with the CCDC.    2019-03-26 downloaded from the CCDC.
;
_cell_angle_alpha 90
_cell_angle_beta 119.466(11)
_cell_angle_gamma 90
_cell_formula_units_Z 2
_cell_length_a 13.702(2)
_cell_length_b 23.542(3)
_cell_length_c 15.546(2)
_cell_measurement_reflns_used 24299
_cell_measurement_temperature 293(2)
_cell_measurement_theta_max 27.547
_cell_measurement_theta_min 1.844
_cell_volume 4366.0(11)
_computing_molecular_graphics 'Bruker SHELXTL'
_computing_publication_material 'Bruker SHELXTL'
_computing_structure_refinement 'SHELXL-2014 (Sheldrick, 2014)'
_diffrn_ambient_temperature 293(2)
_diffrn_measured_fraction_theta_full 0.998
_diffrn_measured_fraction_theta_max 0.987
_diffrn_measurement_device_type 'Bruker Smart Apex CCD'
_diffrn_measurement_method \w-2\q
_diffrn_radiation_type MoK\a
_diffrn_radiation_wavelength 0.71073
_diffrn_reflns_av_R_equivalents 0.0417
_diffrn_reflns_av_unetI/netI 0.0490
_diffrn_reflns_Laue_measured_fraction_full 0.998
_diffrn_reflns_Laue_measured_fraction_max 0.987
_diffrn_reflns_limit_h_max 17
_diffrn_reflns_limit_h_min -11
_diffrn_reflns_limit_k_max 30
_diffrn_reflns_limit_k_min -28
_diffrn_reflns_limit_l_max 20
_diffrn_reflns_limit_l_min -20
_diffrn_reflns_number 24299
_diffrn_reflns_point_group_measured_fraction_full 0.998
_diffrn_reflns_point_group_measured_fraction_max 0.987
_diffrn_reflns_theta_full 25.242
_diffrn_reflns_theta_max 27.547
_diffrn_reflns_theta_min 1.844
_exptl_absorpt_coefficient_mu 2.902
_exptl_absorpt_correction_T_max 0.544
_exptl_absorpt_correction_T_min 0.489
_exptl_absorpt_correction_type empirical
_exptl_absorpt_process_details 'ABSCOR by T.Higashi 8 March, 1995'
_exptl_crystal_colour yellow
_exptl_crystal_density_diffrn 2.270
_exptl_crystal_density_method 'not measured'
_exptl_crystal_description block
_exptl_crystal_F_000 2879
_exptl_crystal_size_max 0.25
_exptl_crystal_size_mid 0.24
_exptl_crystal_size_min 0.21
_refine_diff_density_max 2.043
_refine_diff_density_min -1.834
_refine_diff_density_rms 0.206
_refine_ls_extinction_method none
_refine_ls_goodness_of_fit_ref 1.047
_refine_ls_hydrogen_treatment constr
_refine_ls_matrix_type full
_refine_ls_number_parameters 554
_refine_ls_number_reflns 9941
_refine_ls_number_restraints 38
_refine_ls_restrained_S_all 1.050
_refine_ls_R_factor_all 0.0579
_refine_ls_R_factor_gt 0.0470
_refine_ls_shift/su_max 0.002
_refine_ls_shift/su_mean 0.000
_refine_ls_structure_factor_coef Fsqd
_refine_ls_weighting_details 'w=1/[\s^2^(Fo^2^)+(0.0741P)^2^+21.7855P] where P=(Fo^2^+2Fc^2^)/3'
_refine_ls_weighting_scheme calc
_refine_ls_wR_factor_gt 0.1329
_refine_ls_wR_factor_ref 0.1412
_reflns_Friedel_coverage 0.000
_reflns_number_gt 8323
_reflns_number_total 9941
_reflns_threshold_expression 'I > 2\s(I)'
_cod_data_source_file c9cy00094a2.cif
_cod_data_source_block 12
_cod_database_code 1550789
_shelx_space_group_comment
;
The symmetry employed for this shelxl refinement is uniquely defined
by the following loop, which should always be used as a source of
symmetry information in preference to the above space-group names.
They are only intended as comments.
;
_shelxl_version_number 2014-3

loop_
_space_group_symop_operation_xyz
'x, y, z'
'-x, y+1/2, -z+1/2'
'-x, -y, -z'
'x, -y-1/2, z-1/2'

loop_
_atom_site_label
_atom_site_type_symbol
_atom_site_fract_x
_atom_site_fract_y
_atom_site_fract_z
_atom_site_U_iso_or_equiv
_atom_site_adp_type
_atom_site_occupancy
_atom_site_site_symmetry_order
_atom_site_calc_flag
_atom_site_refinement_flags_posn
_atom_site_refinement_flags_adp
_atom_site_refinement_flags_occupancy
Mo1 Mo 0.19524(4) 0.52229(2) 0.37731(4) 0.02219(12) Uani 1 1 d . . .
Mo2 Mo -0.13371(4) 0.38166(2) 0.04748(3) 0.02099(12) Uani 1 1 d . . .
Mo3 Mo 0.06072(5) 0.29200(2) 0.07599(3) 0.02197(12) Uani 1 1 d . . .
Mo4 Mo 0.40501(4) 0.42151(2) 0.41153(3) 0.02136(12) Uani 1 1 d . . .
Mo5 Mo -0.06275(4) 0.50317(2) 0.20202(4) 0.02231(12) Uani 1 1 d . . .
Mo6 Mo 0.34034(5) 0.31122(2) 0.26837(4) 0.02766(14) Uani 1 1 d . . .
As1 As 0.11962(5) 0.38419(2) 0.27625(4) 0.01864(13) Uani 1 1 d . . .
Mn1 Mn 0.58967(10) 0.43839(5) 0.68204(8) 0.0373(3) Uani 1 1 d . . .
K1 K 0.15202(19) 0.03894(9) 0.60392(14) 0.0569(5) Uani 1 1 d . . .
Na1 Na 0.3797(4) 0.5922(2) 0.7932(5) 0.0379(13) Uani 0.5 1 d . . P
O1 O 0.4222(4) 0.47064(19) 0.3383(3) 0.0298(10) Uani 1 1 d . . .
O2 O 0.0444(3) 0.36821(17) 0.1477(3) 0.0211(8) Uani 1 1 d . . .
O3 O -0.0953(4) 0.31500(17) -0.0015(3) 0.0244(9) Uani 1 1 d . . .
O4 O 0.1946(4) 0.28148(18) 0.1968(3) 0.0299(10) Uani 1 1 d . . .
O5 O 0.2550(3) 0.38529(17) 0.2876(3) 0.0226(8) Uani 1 1 d . . .
O6 O -0.1230(4) 0.43140(17) 0.1478(3) 0.0246(9) Uani 1 1 d . . .
O7 O 0.0971(3) 0.45874(17) 0.2631(3) 0.0211(8) Uani 1 1 d . . .
O8 O -0.1084(4) 0.42974(19) -0.0205(3) 0.0310(10) Uani 1 1 d . . .
O9 O 0.3504(4) 0.3428(3) 0.1759(4) 0.0438(13) Uani 1 1 d . . .
O10 O 0.2993(4) 0.46217(18) 0.4317(3) 0.0246(9) Uani 1 1 d . . .
O11 O -0.1797(4) 0.5355(2) 0.1913(4) 0.0383(11) Uani 1 1 d . . .
O12 O -0.1369(4) 0.31716(18) 0.1564(3) 0.0301(10) Uani 1 1 d . . .
O13 O 0.2455(4) 0.55033(19) 0.3034(3) 0.0297(10) Uani 1 1 d . . .
O14 O -0.0093(4) 0.25376(19) 0.1703(3) 0.0307(10) Uani 1 1 d . . .
O15 O -0.0559(4) 0.4587(2) 0.3356(3) 0.0330(10) Uani 1 1 d . . .
O16 O 0.2423(5) 0.5678(2) 0.4744(4) 0.0417(12) Uani 1 1 d . . .
O17 O 0.4565(4) 0.35549(19) 0.3762(3) 0.0296(10) Uani 1 1 d . . .
O18 O -0.2768(4) 0.3734(2) -0.0181(3) 0.0359(11) Uani 1 1 d . . .
O19 O 0.1088(4) 0.3302(2) 0.0116(3) 0.0330(10) Uani 1 1 d . . .
O20 O 0.1205(4) 0.47184(19) 0.4528(3) 0.0301(10) Uani 1 1 d . . .
O21 O 0.5208(4) 0.4310(2) 0.5260(3) 0.0317(10) Uani 1 1 d . . .
O22 O -0.0483(4) 0.5314(2) 0.1080(3) 0.0355(11) Uani 1 1 d . . .
O23 O 0.0407(4) 0.2251(2) 0.0265(3) 0.0366(11) Uani 1 1 d . . .
O24 O 0.3140(4) 0.28099(19) 0.3943(3) 0.0364(11) Uani 1 1 d . . .
O25 O 0.0446(4) 0.55181(17) 0.3053(3) 0.0253(9) Uani 1 1 d . . .
O26 O 0.4184(5) 0.2508(2) 0.2914(4) 0.0492(14) Uani 1 1 d . . .
O27 O 0.3553(4) 0.35682(18) 0.4903(3) 0.0288(10) Uani 1 1 d . . .
C1 C 0.3061(11) 0.2736(4) 0.5409(7) 0.070(3) Uani 1 1 d . . .
H1A H 0.2854 0.2353 0.5175 0.105 Uiso 1 1 calc R U .
H1B H 0.3728 0.2731 0.6043 0.105 Uiso 1 1 calc R U .
H1C H 0.2463 0.2912 0.5466 0.105 Uiso 1 1 calc R U .
C2 C 0.1072(7) 0.4031(3) 0.5850(5) 0.0423(18) Uani 1 1 d . . .
H2A H 0.1407 0.4390 0.6161 0.051 Uiso 1 1 calc R U .
H2B H 0.1615 0.3822 0.5747 0.051 Uiso 1 1 calc R U .
C3 C -0.0668(7) 0.1773(3) 0.2670(5) 0.0339(15) Uani 1 1 d . . .
H3A H -0.0950 0.1612 0.2016 0.041 Uiso 1 1 calc R U .
H3B H 0.0144 0.1773 0.2992 0.041 Uiso 1 1 calc R U .
C4 C 0.0061(6) 0.4136(3) 0.4897(5) 0.0332(15) Uani 1 1 d . . .
H4A H -0.0502 0.4310 0.5017 0.040 Uiso 1 1 calc R U .
H4B H -0.0234 0.3774 0.4574 0.040 Uiso 1 1 calc R U .
C5 C -0.1069(6) 0.2369(3) 0.2572(5) 0.0334(15) Uani 1 1 d . . .
H5A H -0.0713 0.2545 0.3220 0.040 Uiso 1 1 calc R U .
H5B H -0.1871 0.2367 0.2326 0.040 Uiso 1 1 calc R U .
C6 C 0.3273(6) 0.3060(3) 0.4704(5) 0.0290(13) Uani 1 1 d . . .
C7 C 0.0254(6) 0.4511(3) 0.4209(5) 0.0275(13) Uani 1 1 d . . .
C8 C -0.0827(6) 0.2722(3) 0.1885(4) 0.0262(13) Uani 1 1 d . . .
N1 N 0.0776(6) 0.3700(3) 0.6505(5) 0.0430(15) Uani 1 1 d . . .
H1D H 0.1391 0.3638 0.7082 0.064 Uiso 1 1 calc R U .
H1E H 0.0283 0.3896 0.6605 0.064 Uiso 1 1 calc R U .
H1F H 0.0476 0.3369 0.6221 0.064 Uiso 1 1 calc R U .
N2 N -0.1025(5) 0.1411(2) 0.3241(4) 0.0308(12) Uani 1 1 d . . .
H2C H -0.0764 0.1060 0.3278 0.046 Uiso 1 1 calc R U .
H2D H -0.0756 0.1551 0.3847 0.046 Uiso 1 1 calc R U .
H2E H -0.1770 0.1402 0.2942 0.046 Uiso 1 1 calc R U .
O1W O 0.6435(5) 0.3484(2) 0.7071(5) 0.0638(18) Uani 1 1 d D . .
O2W O 0.6423(5) 0.4566(3) 0.8347(4) 0.0624(18) Uani 1 1 d . . .
O3W O 0.4181(6) 0.4260(4) 0.6556(5) 0.085(3) Uani 1 1 d . . .
OW1 O 0.2414(11) 0.3326(4) 0.8364(10) 0.068(4) Uani 0.5 1 d . . P
OW2 O 0.386(3) 0.5571(14) 0.927(2) 0.174(11) Uani 0.5 1 d . U P
OW3 O 0.5474(18) 0.5504(9) 0.8610(19) 0.129(8) Uani 0.5 1 d . . P
OW4 O 0.2212(14) 0.7107(8) 0.5535(15) 0.105(6) Uani 0.5 1 d . . P
OW5 O 0.2719(13) 0.4009(7) -0.0038(11) 0.086(5) Uani 0.5 1 d . . P
OW6 O 0.5982(13) 0.2564(6) 0.7701(14) 0.093(5) Uani 0.5 1 d D U P
OW7 O 0.3784(12) 0.6101(8) 0.6653(10) 0.080(5) Uani 0.5 1 d . U P
OW8 O 0.2238(12) 0.6243(6) 0.7388(12) 0.073(4) Uani 0.5 1 d . U P
OW9 O 0.636(3) 0.3023(10) 0.541(2) 0.16(2) Uani 0.5 1 d D . P
OW10 O 0.634(3) 0.3067(11) 0.535(2) 0.109(14) Uani 0.5 1 d . U P
OW11 O 0.311(2) 0.5220(11) 0.684(2) 0.165(10) Uani 0.5 1 d . U P
OW12 O 0.567(2) 0.1989(10) 0.4866(18) 0.132(8) Uiso 0.5 1 d D . P

loop_
_atom_site_aniso_label
_atom_site_aniso_U_11
_atom_site_aniso_U_22
_atom_site_aniso_U_33
_atom_site_aniso_U_23
_atom_site_aniso_U_13
_atom_site_aniso_U_12
Mo1 0.0268(3) 0.0156(2) 0.0249(2) -0.00200(18) 0.0132(2) -0.00214(19)
Mo2 0.0239(3) 0.0175(2) 0.0198(2) 0.00123(17) 0.0095(2) -0.00035(19)
Mo3 0.0310(3) 0.0152(2) 0.0206(2) -0.00069(17) 0.0133(2) 0.00094(19)
Mo4 0.0222(3) 0.0191(2) 0.0202(2) 0.00143(18) 0.0085(2) -0.00109(19)
Mo5 0.0264(3) 0.0157(2) 0.0264(3) 0.00070(18) 0.0142(2) 0.00235(19)
Mo6 0.0299(3) 0.0260(3) 0.0260(3) -0.0025(2) 0.0129(2) 0.0071(2)
As1 0.0242(3) 0.0143(3) 0.0184(3) 0.00084(19) 0.0113(2) 0.0001(2)
Mn1 0.0378(6) 0.0354(6) 0.0350(5) 0.0051(4) 0.0150(5) -0.0018(5)
K1 0.0771(14) 0.0479(11) 0.0510(10) -0.0143(8) 0.0356(10) 0.0060(10)
Na1 0.027(3) 0.039(3) 0.063(4) -0.012(3) 0.034(3) -0.009(2)
O1 0.037(3) 0.025(2) 0.031(2) 0.0050(18) 0.020(2) 0.0005(19)
O2 0.026(2) 0.0175(19) 0.0197(18) -0.0003(15) 0.0114(17) 0.0025(16)
O3 0.031(2) 0.019(2) 0.0208(18) -0.0022(15) 0.0108(17) -0.0021(17)
O4 0.037(3) 0.021(2) 0.025(2) -0.0015(17) 0.0106(19) 0.0035(19)
O5 0.023(2) 0.022(2) 0.0229(19) -0.0016(16) 0.0111(17) 0.0009(16)
O6 0.027(2) 0.018(2) 0.030(2) -0.0024(16) 0.0149(18) -0.0001(17)
O7 0.027(2) 0.0162(19) 0.0230(19) -0.0029(15) 0.0142(17) -0.0003(16)
O8 0.045(3) 0.024(2) 0.028(2) 0.0047(17) 0.021(2) 0.001(2)
O9 0.044(3) 0.057(3) 0.037(3) -0.003(2) 0.024(2) 0.000(3)
O10 0.027(2) 0.023(2) 0.0217(19) -0.0003(16) 0.0108(17) -0.0014(17)
O11 0.034(3) 0.033(3) 0.050(3) -0.006(2) 0.023(2) 0.004(2)
O12 0.040(3) 0.019(2) 0.041(2) 0.0065(18) 0.027(2) 0.0036(19)
O13 0.030(2) 0.024(2) 0.036(2) 0.0089(18) 0.017(2) 0.0003(18)
O14 0.040(3) 0.026(2) 0.035(2) 0.0080(18) 0.026(2) 0.003(2)
O15 0.038(3) 0.032(2) 0.034(2) -0.0013(19) 0.021(2) -0.006(2)
O16 0.049(3) 0.030(3) 0.042(3) -0.013(2) 0.019(2) -0.005(2)
O17 0.026(2) 0.026(2) 0.032(2) -0.0006(18) 0.0106(19) 0.0047(18)
O18 0.024(2) 0.040(3) 0.033(2) 0.000(2) 0.005(2) -0.002(2)
O19 0.039(3) 0.033(3) 0.031(2) 0.0049(19) 0.020(2) 0.002(2)
O20 0.038(3) 0.028(2) 0.030(2) 0.0030(18) 0.022(2) -0.003(2)
O21 0.027(2) 0.035(3) 0.025(2) -0.0016(18) 0.0069(18) 0.000(2)
O22 0.046(3) 0.029(2) 0.033(2) 0.0074(19) 0.020(2) -0.001(2)
O23 0.052(3) 0.024(2) 0.032(2) -0.0063(19) 0.020(2) 0.003(2)
O24 0.051(3) 0.022(2) 0.032(2) 0.0008(18) 0.017(2) -0.003(2)
O25 0.026(2) 0.0161(19) 0.035(2) -0.0039(17) 0.0152(19) 0.0004(16)
O26 0.040(3) 0.043(3) 0.053(3) -0.014(3) 0.013(3) 0.017(2)
O27 0.040(3) 0.022(2) 0.025(2) 0.0030(17) 0.0168(19) -0.0028(19)
C1 0.119(9) 0.048(5) 0.060(6) -0.001(4) 0.058(6) -0.029(6)
C2 0.060(5) 0.037(4) 0.041(4) 0.003(3) 0.034(4) -0.003(4)
C3 0.055(4) 0.022(3) 0.040(3) 0.005(3) 0.035(3) 0.000(3)
C4 0.049(4) 0.021(3) 0.044(4) 0.000(3) 0.034(3) -0.003(3)
C5 0.047(4) 0.026(3) 0.038(3) 0.004(3) 0.029(3) 0.002(3)
C6 0.030(3) 0.023(3) 0.032(3) 0.005(2) 0.013(3) 0.001(3)
C7 0.039(4) 0.020(3) 0.035(3) -0.005(2) 0.027(3) -0.002(3)
C8 0.038(4) 0.019(3) 0.024(3) 0.000(2) 0.017(3) -0.001(3)
N1 0.070(5) 0.029(3) 0.046(3) 0.001(3) 0.041(3) 0.003(3)
N2 0.047(3) 0.022(3) 0.024(2) 0.001(2) 0.018(2) -0.006(2)
O1W 0.045(4) 0.040(3) 0.080(4) -0.005(3) 0.010(3) 0.008(3)
O2W 0.059(4) 0.080(5) 0.034(3) 0.020(3) 0.013(3) 0.018(4)
O3W 0.071(5) 0.146(8) 0.049(4) -0.038(4) 0.038(3) -0.053(5)
OW1 0.065(8) 0.009(4) 0.078(8) 0.007(5) -0.005(7) 0.017(5)
OW2 0.160(17) 0.22(2) 0.174(17) -0.014(15) 0.106(14) 0.019(14)
OW3 0.103(15) 0.115(16) 0.19(2) -0.050(16) 0.090(16) 0.014(13)
OW4 0.070(10) 0.113(14) 0.128(15) 0.029(12) 0.046(10) 0.069(10)
OW5 0.075(10) 0.101(12) 0.083(10) 0.073(9) 0.038(8) 0.028(9)
OW6 0.071(9) 0.087(10) 0.140(12) 0.068(9) 0.066(9) 0.000(7)
OW7 0.059(8) 0.143(12) 0.059(7) -0.046(8) 0.045(6) -0.045(8)
OW8 0.079(9) 0.072(8) 0.115(10) -0.045(7) 0.083(8) -0.037(7)
OW9 0.14(3) 0.22(4) 0.061(14) 0.070(19) 0.009(14) 0.11(3)
OW10 0.12(2) 0.111(18) 0.111(19) -0.013(12) 0.071(15) 0.054(13)
OW11 0.136(15) 0.129(15) 0.170(17) -0.032(13) 0.029(12) 0.034(13)

loop_
_atom_type_symbol
_atom_type_description
_atom_type_scat_dispersion_real
_atom_type_scat_dispersion_imag
_atom_type_scat_source
C C 0.0033 0.0016 'International Tables Vol C Tables 4.2.6.8 and 6.1.1.4'
H H 0.0000 0.0000 'International Tables Vol C Tables 4.2.6.8 and 6.1.1.4'
As As 0.0499 2.0058 'International Tables Vol C Tables 4.2.6.8 and 6.1.1.4'
Mn Mn 0.3368 0.7283 'International Tables Vol C Tables 4.2.6.8 and 6.1.1.4'
Mo Mo -1.6832 0.6857 'International Tables Vol C Tables 4.2.6.8 and 6.1.1.4'
N N 0.0061 0.0033 'International Tables Vol C Tables 4.2.6.8 and 6.1.1.4'
O O 0.0106 0.0060 'International Tables Vol C Tables 4.2.6.8 and 6.1.1.4'
K K 0.2009 0.2494 'International Tables Vol C Tables 4.2.6.8 and 6.1.1.4'
Na Na 0.0362 0.0249 'International Tables Vol C Tables 4.2.6.8 and 6.1.1.4'

loop_
_geom_angle_atom_site_label_1
_geom_angle_atom_site_label_2
_geom_angle_atom_site_label_3
_geom_angle
_geom_angle_site_symmetry_1
_geom_angle_site_symmetry_3
O16 Mo1 O13 104.3(2) . .
O16 Mo1 O10 101.7(2) . .
O13 Mo1 O10 97.1(2) . .
O16 Mo1 O25 96.8(2) . .
O13 Mo1 O25 98.0(2) . .
O10 Mo1 O25 152.40(18) . .
O16 Mo1 O7 163.6(2) . .
O13 Mo1 O7 90.48(18) . .
O10 Mo1 O7 83.04(16) . .
O25 Mo1 O7 73.89(16) . .
O16 Mo1 O20 86.6(2) . .
O13 Mo1 O20 168.97(19) . .
O10 Mo1 O20 78.84(18) . .
O25 Mo1 O20 81.98(18) . .
O7 Mo1 O20 78.88(15) . .
O16 Mo1 Mo5 127.64(19) . .
O13 Mo1 Mo5 96.84(15) . .
O10 Mo1 Mo5 122.67(13) . .
O25 Mo1 Mo5 32.32(12) . .
O7 Mo1 Mo5 41.59(11) . .
O20 Mo1 Mo5 77.17(12) . .
O8 Mo2 O18 103.3(2) . .
O8 Mo2 O6 98.2(2) . .
O18 Mo2 O6 99.3(2) . .
O8 Mo2 O3 96.8(2) . .
O18 Mo2 O3 97.3(2) . .
O6 Mo2 O3 154.37(18) . .
O8 Mo2 O2 92.4(2) . .
O18 Mo2 O2 163.2(2) . .
O6 Mo2 O2 83.99(17) . .
O3 Mo2 O2 74.72(16) . .
O8 Mo2 O12 170.6(2) . .
O18 Mo2 O12 86.1(2) . .
O6 Mo2 O12 79.83(17) . .
O3 Mo2 O12 81.98(16) . .
O2 Mo2 O12 78.28(16) . .
O8 Mo2 Mo3 96.49(16) . .
O18 Mo2 Mo3 128.72(17) . .
O6 Mo2 Mo3 124.15(13) . .
O3 Mo2 Mo3 32.98(12) . .
O2 Mo2 Mo3 41.75(10) . .
O12 Mo2 Mo3 77.38(11) . .
O8 Mo2 K1 49.54(16) . 4_565
O18 Mo2 K1 152.26(17) . 4_565
O6 Mo2 K1 81.98(13) . 4_565
O3 Mo2 K1 92.23(13) . 4_565
O2 Mo2 K1 44.31(11) . 4_565
O12 Mo2 K1 121.12(12) . 4_565
Mo3 Mo2 K1 68.18(4) . 4_565
O19 Mo3 O23 104.2(2) . .
O19 Mo3 O4 100.7(2) . .
O23 Mo3 O4 100.9(2) . .
O19 Mo3 O3 96.6(2) . .
O23 Mo3 O3 95.4(2) . .
O4 Mo3 O3 152.50(19) . .
O19 Mo3 O2 91.87(19) . .
O23 Mo3 O2 162.0(2) . .
O4 Mo3 O2 83.88(17) . .
O3 Mo3 O2 74.30(16) . .
O19 Mo3 O14 171.2(2) . .
O23 Mo3 O14 84.3(2) . .
O4 Mo3 O14 79.66(19) . .
O3 Mo3 O14 80.04(17) . .
O2 Mo3 O14 79.38(16) . .
O19 Mo3 Mo2 96.02(16) . .
O23 Mo3 Mo2 126.54(18) . .
O4 Mo3 Mo2 123.40(14) . .
O3 Mo3 Mo2 32.64(12) . .
O2 Mo3 Mo2 41.66(11) . .
O14 Mo3 Mo2 76.69(12) . .
O19 Mo3 K1 50.75(16) . 4_565
O23 Mo3 K1 154.92(17) . 4_565
O4 Mo3 K1 85.75(14) . 4_565
O3 Mo3 K1 88.89(12) . 4_565
O2 Mo3 K1 41.90(11) . 4_565
O14 Mo3 K1 120.74(12) . 4_565
Mo2 Mo3 K1 64.82(4) . 4_565
O21 Mo4 O1 104.0(2) . .
O21 Mo4 O10 98.9(2) . .
O1 Mo4 O10 97.8(2) . .
O21 Mo4 O17 96.9(2) . .
O1 Mo4 O17 99.7(2) . .
O10 Mo4 O17 152.79(19) . .
O21 Mo4 O5 162.31(19) . .
O1 Mo4 O5 93.13(19) . .
O10 Mo4 O5 83.02(16) . .
O17 Mo4 O5 75.37(17) . .
O21 Mo4 O27 84.1(2) . .
O1 Mo4 O27 171.5(2) . .
O10 Mo4 O27 77.91(17) . .
O17 Mo4 O27 81.88(18) . .
O5 Mo4 O27 79.11(16) . .
O21 Mo4 Mo6 127.94(16) . .
O1 Mo4 Mo6 99.45(15) . .
O10 Mo4 Mo6 123.14(13) . .
O17 Mo4 Mo6 32.97(13) . .
O5 Mo4 Mo6 42.41(11) . .
O27 Mo4 Mo6 77.23(11) . .
O22 Mo5 O11 104.0(2) . .
O22 Mo5 O6 100.1(2) . .
O11 Mo5 O6 99.9(2) . .
O22 Mo5 O25 96.9(2) . .
O11 Mo5 O25 96.4(2) . .
O6 Mo5 O25 152.76(18) . .
O22 Mo5 O7 92.6(2) . .
O11 Mo5 O7 162.0(2) . .
O6 Mo5 O7 83.68(17) . .
O25 Mo5 O7 74.40(16) . .
O22 Mo5 O15 171.1(2) . .
O11 Mo5 O15 84.8(2) . .
O6 Mo5 O15 79.03(17) . .
O25 Mo5 O15 80.89(18) . .
O7 Mo5 O15 78.54(16) . .
O22 Mo5 Mo1 97.32(17) . .
O11 Mo5 Mo1 126.83(17) . .
O6 Mo5 Mo1 123.55(13) . .
O25 Mo5 Mo1 32.30(12) . .
O7 Mo5 Mo1 42.13(10) . .
O15 Mo5 Mo1 76.18(12) . .
O22 Mo5 K1 50.16(17) . 4_565
O11 Mo5 K1 153.43(18) . 4_565
O6 Mo5 K1 81.46(13) . 4_565
O25 Mo5 K1 93.51(13) . 4_565
O7 Mo5 K1 44.38(10) . 4_565
O15 Mo5 K1 121.18(13) . 4_565
Mo1 Mo5 K1 70.05(3) . 4_565
O9 Mo6 O26 104.0(3) . .
O9 Mo6 O4 99.7(2) . .
O26 Mo6 O4 100.8(2) . .
O9 Mo6 O17 97.1(2) . .
O26 Mo6 O17 95.9(2) . .
O4 Mo6 O17 152.68(19) . .
O9 Mo6 O5 92.2(2) . .
O26 Mo6 O5 162.0(2) . .
O4 Mo6 O5 83.96(17) . .
O17 Mo6 O5 73.95(17) . .
O9 Mo6 O24 171.3(2) . .
O26 Mo6 O24 84.7(3) . .
O4 Mo6 O24 79.67(19) . .
O17 Mo6 O24 80.51(18) . .
O5 Mo6 O24 79.12(16) . .
O9 Mo6 Mo4 97.05(19) . .
O26 Mo6 Mo4 126.19(18) . .
O4 Mo6 Mo4 123.80(14) . .
O17 Mo6 Mo4 31.94(13) . .
O5 Mo6 Mo4 42.03(11) . .
O24 Mo6 Mo4 76.44(12) . .
O7 As1 O5 96.36(19) . .
O7 As1 O2 96.19(18) . .
O5 As1 O2 96.56(18) . .
O7 As1 K1 58.12(13) . 4_565
O5 As1 K1 62.64(13) . 4_565
O2 As1 K1 57.46(14) . 4_565
O21 Mn1 O2W 171.3(2) . .
O21 Mn1 O1 87.45(18) . 3_666
O2W Mn1 O1 85.6(2) . 3_666
O21 Mn1 O13 89.08(18) . 3_666
O2W Mn1 O13 95.4(2) . 3_666
O1 Mn1 O13 83.91(18) 3_666 3_666
O21 Mn1 O3W 86.7(2) . .
O2W Mn1 O3W 88.9(3) . .
O1 Mn1 O3W 96.2(3) 3_666 .
O13 Mn1 O3W 175.8(2) 3_666 .
O21 Mn1 O1W 92.5(2) . .
O2W Mn1 O1W 95.4(3) . .
O1 Mn1 O1W 165.8(2) 3_666 .
O13 Mn1 O1W 81.9(2) 3_666 .
O3W Mn1 O1W 98.0(3) . .
O8 K1 O22 62.74(14) 2_545 2_545
O8 K1 O2 141.38(16) 2_545 4_566
O22 K1 O2 107.05(14) 2_545 4_566
O8 K1 O7 108.88(14) 2_545 4_566
O22 K1 O7 141.51(16) 2_545 4_566
O2 K1 O7 54.12(11) 4_566 4_566
O8 K1 O5 149.37(14) 2_545 4_566
O22 K1 O5 147.65(15) 2_545 4_566
O2 K1 O5 52.82(11) 4_566 4_566
O7 K1 O5 52.48(11) 4_566 4_566
O8 K1 O2W 62.18(15) 2_545 2_646
O22 K1 O2W 99.94(15) 2_545 2_646
O2 K1 O2W 150.89(14) 4_566 2_646
O7 K1 O2W 108.61(15) 4_566 2_646
O5 K1 O2W 98.19(14) 4_566 2_646
O8 K1 OW5 102.2(2) 2_545 4_566
O22 K1 OW5 61.3(3) 2_545 4_566
O2 K1 OW5 103.9(3) 4_566 4_566
O7 K1 OW5 148.1(2) 4_566 4_566
O5 K1 OW5 96.4(2) 4_566 4_566
O2W K1 OW5 79.5(3) 2_646 4_566
O8 K1 O8 90.63(14) 2_545 4_566
O22 K1 O8 63.04(13) 2_545 4_566
O2 K1 O8 54.75(12) 4_566 4_566
O7 K1 O8 80.34(12) 4_566 4_566
O5 K1 O8 107.16(12) 4_566 4_566
O2W K1 O8 152.76(15) 2_646 4_566
OW5 K1 O8 106.8(3) 4_566 4_566
O8 K1 O22 63.28(14) 2_545 4_566
O22 K1 O22 92.57(14) 2_545 4_566
O2 K1 O22 81.17(13) 4_566 4_566
O7 K1 O22 54.39(12) 4_566 4_566
O5 K1 O22 106.65(12) 4_566 4_566
O2W K1 O22 108.67(17) 2_646 4_566
OW5 K1 O22 153.8(3) 4_566 4_566
O8 K1 O22 54.86(13) 4_566 4_566
O8 K1 O19 134.14(13) 2_545 4_566
O22 K1 O19 71.40(13) 2_545 4_566
O2 K1 O19 53.10(11) 4_566 4_566
O7 K1 O19 106.42(12) 4_566 4_566
O5 K1 O19 76.40(11) 4_566 4_566
O2W K1 O19 129.96(17) 2_646 4_566
OW5 K1 O19 52.6(3) 4_566 4_566
O8 K1 O19 67.45(12) 4_566 4_566
O22 K1 O19 120.66(14) 4_566 4_566
O8 K1 O13 75.93(12) 2_545 4_566
O22 K1 O13 138.67(14) 2_545 4_566
O2 K1 O13 104.85(12) 4_566 4_566
O7 K1 O13 51.85(11) 4_566 4_566
O5 K1 O13 73.61(11) 4_566 4_566
O2W K1 O13 57.99(14) 2_646 4_566
OW5 K1 O13 133.3(3) 4_566 4_566
O8 K1 O13 119.81(13) 4_566 4_566
O22 K1 O13 67.13(12) 4_566 4_566
O19 K1 O13 149.93(12) 4_566 4_566
O8 K1 As1 139.64(12) 2_545 4_566
O22 K1 As1 138.03(12) 2_545 4_566
O2 K1 As1 31.19(8) 4_566 4_566
O7 K1 As1 31.10(8) 4_566 4_566
O5 K1 As1 31.02(8) 4_566 4_566
O2W K1 As1 121.73(12) 2_646 4_566
OW5 K1 As1 118.2(2) 4_566 4_566
O8 K1 As1 79.42(9) 4_566 4_566
O22 K1 As1 79.50(9) 4_566 4_566
O19 K1 As1 77.56(9) 4_566 4_566
O13 K1 As1 75.62(8) 4_566 4_566
OW8 Na1 OW7 90.8(7) . .
OW8 Na1 OW2 94.5(9) . .
OW7 Na1 OW2 169.9(10) . .
OW8 Na1 OW11 89.9(8) . .
OW7 Na1 OW11 66.9(10) . .
OW2 Na1 OW11 104.5(13) . .
OW8 Na1 OW3 174.4(8) . .
OW7 Na1 OW3 93.8(8) . .
OW2 Na1 OW3 80.4(10) . .
OW11 Na1 OW3 89.0(9) . .
Mo4 O1 Mn1 137.7(3) . 3_666
As1 O2 Mo2 126.8(2) . .
As1 O2 Mo3 126.8(2) . .
Mo2 O2 Mo3 96.59(15) . .
As1 O2 K1 91.35(16) . 4_565
Mo2 O2 K1 104.05(15) . 4_565
Mo3 O2 K1 107.94(16) . 4_565
Mo2 O3 Mo3 114.4(2) . .
Mo6 O4 Mo3 140.4(3) . .
As1 O5 Mo4 125.2(2) . .
As1 O5 Mo6 125.0(2) . .
Mo4 O5 Mo6 95.56(16) . .
As1 O5 K1 86.34(15) . 4_565
Mo4 O5 K1 113.44(16) . 4_565
Mo6 O5 K1 111.56(15) . 4_565
Mo5 O6 Mo2 139.5(2) . .
As1 O7 Mo5 127.2(2) . .
As1 O7 Mo1 125.2(2) . .
Mo5 O7 Mo1 96.28(15) . .
As1 O7 K1 90.77(15) . 4_565
Mo5 O7 K1 104.15(15) . 4_565
Mo1 O7 K1 111.16(16) . 4_565
Mo2 O8 K1 146.7(3) . 2
Mo2 O8 K1 106.65(19) . 4_565
K1 O8 K1 89.37(14) 2 4_565
Mo1 O10 Mo4 141.0(2) . .
C8 O12 Mo2 129.3(4) . .
Mo1 O13 Mn1 135.1(2) . 3_666
Mo1 O13 K1 105.81(19) . 4_565
Mn1 O13 K1 94.32(16) 3_666 4_565
C8 O14 Mo3 130.1(4) . .
C7 O15 Mo5 130.0(4) . .
Mo4 O17 Mo6 115.1(2) . .
Mo3 O19 K1 105.9(2) . 4_565
C7 O20 Mo1 131.1(4) . .
Mo4 O21 Mn1 148.7(3) . .
Mo5 O22 K1 143.6(3) . 2
Mo5 O22 K1 106.0(2) . 4_565
K1 O22 K1 87.43(14) 2 4_565
C6 O24 Mo6 131.0(4) . .
Mo5 O25 Mo1 115.4(2) . .
C6 O27 Mo4 130.5(4) . .
C6 C1 H1A 109.5 . .
C6 C1 H1B 109.5 . .
H1A C1 H1B 109.5 . .
C6 C1 H1C 109.5 . .
H1A C1 H1C 109.5 . .
H1B C1 H1C 109.5 . .
C4 C2 N1 109.8(7) . .
C4 C2 H2A 109.7 . .
N1 C2 H2A 109.7 . .
C4 C2 H2B 109.7 . .
N1 C2 H2B 109.7 . .
H2A C2 H2B 108.2 . .
N2 C3 C5 113.0(5) . .
N2 C3 H3A 109.0 . .
C5 C3 H3A 109.0 . .
N2 C3 H3B 109.0 . .
C5 C3 H3B 109.0 . .
H3A C3 H3B 107.8 . .
C2 C4 C7 114.0(6) . .
C2 C4 H4A 108.7 . .
C7 C4 H4A 108.7 . .
C2 C4 H4B 108.7 . .
C7 C4 H4B 108.7 . .
H4A C4 H4B 107.6 . .
C3 C5 C8 113.1(5) . .
C3 C5 H5A 109.0 . .
C8 C5 H5A 109.0 . .
C3 C5 H5B 109.0 . .
C8 C5 H5B 109.0 . .
H5A C5 H5B 107.8 . .
O27 C6 O24 124.7(6) . .
O27 C6 C1 117.4(7) . .
O24 C6 C1 117.9(6) . .
O20 C7 O15 125.2(6) . .
O20 C7 C4 117.5(6) . .
O15 C7 C4 117.3(6) . .
O14 C8 O12 126.3(6) . .
O14 C8 C5 116.7(5) . .
O12 C8 C5 117.0(6) . .
C2 N1 H1D 109.5 . .
C2 N1 H1E 109.5 . .
H1D N1 H1E 109.5 . .
C2 N1 H1F 109.5 . .
H1D N1 H1F 109.5 . .
H1E N1 H1F 109.5 . .
C3 N2 H2C 109.5 . .
C3 N2 H2D 109.5 . .
H2C N2 H2D 109.5 . .
C3 N2 H2E 109.5 . .
H2C N2 H2E 109.5 . .
H2D N2 H2E 109.5 . .
Mn1 O2W K1 102.7(2) . 2_656

loop_
_geom_bond_atom_site_label_1
_geom_bond_atom_site_label_2
_geom_bond_distance
_geom_bond_site_symmetry_2
Mo1 O16 1.698(5) .
Mo1 O13 1.734(4) .
Mo1 O10 1.888(4) .
Mo1 O25 1.930(4) .
Mo1 O7 2.202(4) .
Mo1 O20 2.240(4) .
Mo1 Mo5 3.2631(10) .
Mo2 O8 1.696(4) .
Mo2 O18 1.719(5) .
Mo2 O6 1.897(4) .
Mo2 O3 1.927(4) .
Mo2 O2 2.177(4) .
Mo2 O12 2.291(4) .
Mo2 Mo3 3.2539(8) .
Mo2 K1 4.026(2) 4_565
Mo3 O19 1.700(5) .
Mo3 O23 1.715(5) .
Mo3 O4 1.888(4) .
Mo3 O3 1.944(4) .
Mo3 O2 2.181(4) .
Mo3 O14 2.294(4) .
Mo3 K1 4.130(2) 4_565
Mo4 O21 1.720(4) .
Mo4 O1 1.719(4) .
Mo4 O10 1.887(4) .
Mo4 O17 1.896(4) .
Mo4 O5 2.184(4) .
Mo4 O27 2.259(4) .
Mo4 Mo6 3.2464(8) .
Mo5 O22 1.703(5) .
Mo5 O11 1.706(5) .
Mo5 O6 1.888(4) .
Mo5 O25 1.931(4) .
Mo5 O7 2.179(4) .
Mo5 O15 2.286(4) .
Mo5 K1 4.048(2) 4_565
Mo6 O9 1.683(5) .
Mo6 O26 1.709(5) .
Mo6 O4 1.879(5) .
Mo6 O17 1.951(4) .
Mo6 O5 2.200(4) .
Mo6 O24 2.272(5) .
As1 O7 1.776(4) .
As1 O5 1.775(4) .
As1 O2 1.781(4) .
As1 K1 3.4379(19) 4_565
Mn1 O21 2.133(4) .
Mn1 O2W 2.157(6) .
Mn1 O1 2.159(5) 3_666
Mn1 O13 2.173(5) 3_666
Mn1 O3W 2.198(7) .
Mn1 O1W 2.213(6) .
K1 O8 2.808(5) 2_545
K1 O22 2.881(5) 2_545
K1 O2 2.899(4) 4_566
K1 O7 2.920(4) 4_566
K1 O5 3.059(4) 4_566
K1 O2W 3.157(8) 2_646
K1 OW5 3.195(18) 4_566
K1 O8 3.198(5) 4_566
K1 O22 3.233(6) 4_566
K1 O19 3.327(5) 4_566
K1 O13 3.431(5) 4_566
K1 As1 3.4379(19) 4_566
Na1 OW8 2.019(16) .
Na1 OW7 2.023(15) .
Na1 OW2 2.20(3) .
Na1 OW11 2.22(3) .
Na1 OW3 2.23(2) .
O1 Mn1 2.159(5) 3_666
O2 K1 2.899(4) 4_565
O5 K1 3.059(4) 4_565
O7 K1 2.920(4) 4_565
O8 K1 2.808(5) 2
O8 K1 3.198(5) 4_565
O12 C8 1.247(7) .
O13 Mn1 2.173(5) 3_666
O13 K1 3.431(5) 4_565
O14 C8 1.249(8) .
O15 C7 1.256(8) .
O19 K1 3.326(5) 4_565
O20 C7 1.244(8) .
O22 K1 2.881(5) 2
O22 K1 3.233(6) 4_565
O24 C6 1.252(8) .
O27 C6 1.248(8) .
C1 C6 1.477(10) .
C1 H1A 0.9600 .
C1 H1B 0.9600 .
C1 H1C 0.9600 .
C2 C4 1.468(11) .
C2 N1 1.488(9) .
C2 H2A 0.9700 .
C2 H2B 0.9700 .
C3 N2 1.478(8) .
C3 C5 1.488(9) .
C3 H3A 0.9700 .
C3 H3B 0.9700 .
C4 C7 1.508(9) .
C4 H4A 0.9700 .
C4 H4B 0.9700 .
C5 C8 1.513(8) .
C5 H5A 0.9700 .
C5 H5B 0.9700 .
N1 H1D 0.8900 .
N1 H1E 0.8900 .
N1 H1F 0.8900 .
N2 H2C 0.8900 .
N2 H2D 0.8900 .
N2 H2E 0.8900 .
O2W K1 3.157(8) 2_656
OW5 K1 3.195(18) 4_565

loop_
_geom_torsion_atom_site_label_1
_geom_torsion_atom_site_label_2
_geom_torsion_atom_site_label_3
_geom_torsion_atom_site_label_4
_geom_torsion
_geom_torsion_site_symmetry_1
_geom_torsion_site_symmetry_4
O21 Mo4 O1 Mn1 -73.1(4) . 3_666
O10 Mo4 O1 Mn1 28.2(4) . 3_666
O17 Mo4 O1 Mn1 -172.7(4) . 3_666
O5 Mo4 O1 Mn1 111.6(4) . 3_666
Mo6 Mo4 O1 Mn1 153.8(3) . 3_666
O7 As1 O2 Mo2 -63.1(3) . .
O5 As1 O2 Mo2 -160.2(2) . .
K1 As1 O2 Mo2 -108.7(3) 4_565 .
O7 As1 O2 Mo3 159.4(3) . .
O5 As1 O2 Mo3 62.2(3) . .
K1 As1 O2 Mo3 113.7(3) 4_565 .
O7 As1 O2 K1 45.63(17) . 4_565
O5 As1 O2 K1 -51.52(17) . 4_565
O9 Mo6 O4 Mo3 -20.4(4) . .
O26 Mo6 O4 Mo3 -126.8(4) . .
O17 Mo6 O4 Mo3 106.6(5) . .
O5 Mo6 O4 Mo3 70.7(4) . .
O24 Mo6 O4 Mo3 150.7(4) . .
Mo4 Mo6 O4 Mo3 84.9(4) . .
O19 Mo3 O4 Mo6 17.3(4) . .
O23 Mo3 O4 Mo6 124.2(4) . .
O3 Mo3 O4 Mo6 -110.7(5) . .
O2 Mo3 O4 Mo6 -73.4(4) . .
O14 Mo3 O4 Mo6 -153.7(4) . .
Mo2 Mo3 O4 Mo6 -87.4(4) . .
K1 Mo3 O4 Mo6 -31.4(4) 4_565 .
O7 As1 O5 Mo4 67.3(3) . .
O2 As1 O5 Mo4 164.3(2) . .
K1 As1 O5 Mo4 116.3(3) 4_565 .
O7 As1 O5 Mo6 -162.9(2) . .
O2 As1 O5 Mo6 -65.9(3) . .
K1 As1 O5 Mo6 -113.9(2) 4_565 .
O7 As1 O5 K1 -49.01(15) . 4_565
O2 As1 O5 K1 48.00(16) . 4_565
O22 Mo5 O6 Mo2 19.5(4) . .
O11 Mo5 O6 Mo2 125.8(4) . .
O25 Mo5 O6 Mo2 -108.3(5) . .
O7 Mo5 O6 Mo2 -72.0(4) . .
O15 Mo5 O6 Mo2 -151.5(4) . .
Mo1 Mo5 O6 Mo2 -86.4(4) . .
K1 Mo5 O6 Mo2 -27.3(3) 4_565 .
O8 Mo2 O6 Mo5 -19.6(4) . .
O18 Mo2 O6 Mo5 -124.6(4) . .
O3 Mo2 O6 Mo5 105.7(5) . .
O2 Mo2 O6 Mo5 72.0(4) . .
O12 Mo2 O6 Mo5 151.1(4) . .
Mo3 Mo2 O6 Mo5 84.1(4) . .
K1 Mo2 O6 Mo5 27.4(3) 4_565 .
O5 As1 O7 Mo5 160.6(2) . .
O2 As1 O7 Mo5 63.3(3) . .
K1 As1 O7 Mo5 108.5(3) 4_565 .
O5 As1 O7 Mo1 -64.7(3) . .
O2 As1 O7 Mo1 -162.0(2) . .
K1 As1 O7 Mo1 -116.8(3) 4_565 .
O5 As1 O7 K1 52.13(16) . 4_565
O2 As1 O7 K1 -45.21(17) . 4_565
O18 Mo2 O8 K1 57.9(5) . 2
O6 Mo2 O8 K1 -43.8(5) . 2
O3 Mo2 O8 K1 157.1(4) . 2
O2 Mo2 O8 K1 -128.0(4) . 2
Mo3 Mo2 O8 K1 -169.7(4) . 2
K1 Mo2 O8 K1 -115.8(5) 4_565 2
O18 Mo2 O8 K1 173.7(2) . 4_565
O6 Mo2 O8 K1 72.0(2) . 4_565
O3 Mo2 O8 K1 -87.14(19) . 4_565
O2 Mo2 O8 K1 -12.24(17) . 4_565
Mo3 Mo2 O8 K1 -53.93(15) . 4_565
O16 Mo1 O10 Mo4 -121.7(4) . .
O13 Mo1 O10 Mo4 -15.5(4) . .
O25 Mo1 O10 Mo4 107.3(5) . .
O7 Mo1 O10 Mo4 74.2(4) . .
O20 Mo1 O10 Mo4 154.1(4) . .
Mo5 Mo1 O10 Mo4 87.4(4) . .
O21 Mo4 O10 Mo1 124.9(4) . .
O1 Mo4 O10 Mo1 19.3(4) . .
O17 Mo4 O10 Mo1 -110.3(5) . .
O5 Mo4 O10 Mo1 -72.9(4) . .
O27 Mo4 O10 Mo1 -153.2(4) . .
Mo6 Mo4 O10 Mo1 -87.4(4) . .
O16 Mo1 O13 Mn1 67.2(4) . 3_666
O10 Mo1 O13 Mn1 -36.9(4) . 3_666
O25 Mo1 O13 Mn1 166.3(3) . 3_666
O7 Mo1 O13 Mn1 -119.9(3) . 3_666
O20 Mo1 O13 Mn1 -104.7(10) . 3_666
Mo5 Mo1 O13 Mn1 -161.1(3) . 3_666
O16 Mo1 O13 K1 -179.6(2) . 4_565
O10 Mo1 O13 K1 76.41(18) . 4_565
O25 Mo1 O13 K1 -80.43(18) . 4_565
O7 Mo1 O13 K1 -6.63(17) . 4_565
O20 Mo1 O13 K1 8.5(11) . 4_565
Mo5 Mo1 O13 K1 -47.84(14) . 4_565
O21 Mo4 O17 Mo6 162.0(3) . .
O1 Mo4 O17 Mo6 -92.5(3) . .
O10 Mo4 O17 Mo6 36.8(5) . .
O5 Mo4 O17 Mo6 -1.8(2) . .
O27 Mo4 O17 Mo6 79.0(2) . .
O23 Mo3 O19 K1 -179.6(2) . 4_565
O4 Mo3 O19 K1 -75.4(2) . 4_565
O3 Mo3 O19 K1 83.16(18) . 4_565
O2 Mo3 O19 K1 8.75(18) . 4_565
Mo2 Mo3 O19 K1 50.32(15) . 4_565
O1 Mo4 O21 Mn1 136.1(5) . .
O10 Mo4 O21 Mn1 35.7(5) . .
O17 Mo4 O21 Mn1 -122.1(5) . .
O5 Mo4 O21 Mn1 -59.3(9) . .
O27 Mo4 O21 Mn1 -41.0(5) . .
Mo6 Mo4 O21 Mn1 -109.8(5) . .
O11 Mo5 O22 K1 -64.7(5) . 2
O6 Mo5 O22 K1 38.3(5) . 2
O25 Mo5 O22 K1 -163.1(4) . 2
O7 Mo5 O22 K1 122.3(4) . 2
Mo1 Mo5 O22 K1 164.3(4) . 2
K1 Mo5 O22 K1 108.1(5) 4_565 2
O11 Mo5 O22 K1 -172.8(2) . 4_565
O6 Mo5 O22 K1 -69.8(2) . 4_565
O25 Mo5 O22 K1 88.82(19) . 4_565
O7 Mo5 O22 K1 14.23(18) . 4_565
Mo1 Mo5 O22 K1 56.27(16) . 4_565
N1 C2 C4 C7 175.1(6) . .
N2 C3 C5 C8 -173.0(6) . .
Mo4 O27 C6 O24 -5.2(10) . .
Mo4 O27 C6 C1 176.2(6) . .
Mo6 O24 C6 O27 3.4(11) . .
Mo6 O24 C6 C1 -178.1(7) . .
Mo1 O20 C7 O15 -6.4(10) . .
Mo1 O20 C7 C4 173.4(4) . .
Mo5 O15 C7 O20 7.2(9) . .
Mo5 O15 C7 C4 -172.6(4) . .
C2 C4 C7 O20 -4.3(9) . .
C2 C4 C7 O15 175.5(6) . .
Mo3 O14 C8 O12 1.3(10) . .
Mo3 O14 C8 C5 -178.0(4) . .
Mo2 O12 C8 O14 3.3(10) . .
Mo2 O12 C8 C5 -177.4(4) . .
C3 C5 C8 O14 -18.4(9) . .
C3 C5 C8 O12 162.2(6) . .
